data_2201457
loop_
_publ_author_name
'Ocak, Nazan'
'Kazak, Canan'
'\"Ozt\"urk, Sema'
'Zerrin, Caliskan'
'Arsu, Nergis'
'Fun, Hoong-Kun'
'Erd\"onmez, Ahmet'

_publ_section_title
;
 <i>erythro</i>-2-Piperidinyl-1,2-diphenylethanol
;
_journal_issue 10
_journal_name_full 'Acta Crystallographica Section E'
_journal_page_first o1119
_journal_page_last o1120
_journal_paper_doi 10.1107/S1600536802016513
_journal_volume 58
_journal_year 2002
_chemical_formula_moiety 'C19 H23 N O'
_chemical_formula_sum 'C19 H23 N O'
_chemical_formula_weight 281.38
_chemical_name_systematic
;
 Erythro-2-piperidinyl-1,2-diphenyl ethanol
;
_space_group_IT_number 14
_symmetry_cell_setting monoclinic
_symmetry_space_group_name_Hall '-P 2yn'
_symmetry_space_group_name_H-M 'P 1 21/n 1'
_atom_sites_solution_hydrogens geom
_atom_sites_solution_primary direct
_atom_sites_solution_secondary difmap
_cell_angle_alpha 90.00
_cell_angle_beta 93.46(4)
_cell_angle_gamma 90.00
_cell_formula_units_Z 4
_cell_length_a 13.6624(10)
_cell_length_b 5.6452(10)
_cell_length_c 20.678(4)
_cell_measurement_reflns_used 5874
_cell_measurement_temperature 183(2)
_cell_measurement_theta_max 28.28
_cell_measurement_theta_min 2.99
_cell_volume 1591.9(4)
_computing_cell_refinement 'SAINT (Siemens, 1996)'
_computing_data_collection 'SMART (Siemens, 1996)'
_computing_data_reduction SAINT
_computing_molecular_graphics SHELXTL
_computing_publication_material
;
SHELXTL, PARST (Nardelli, 1995) and PLATON (Spek, 1990)
;
_computing_structure_refinement SHELXTL
_computing_structure_solution 'SHELXTL (Sheldrick, 1997)'
_diffrn_ambient_temperature 183(2)
_diffrn_detector_area_resol_mean 8.33
_diffrn_measured_fraction_theta_full 0.969
_diffrn_measured_fraction_theta_max 0.969
_diffrn_measurement_device_type 'Siemens SMART CCD area-detector diffractometer'
_diffrn_measurement_method '\w scans'
_diffrn_radiation_monochromator graphite
_diffrn_radiation_source 'fine-focus sealed tube'
_diffrn_radiation_type MoK\a
_diffrn_radiation_wavelength 0.71073
_diffrn_reflns_av_R_equivalents 0.0804
_diffrn_reflns_av_sigmaI/netI 0.1350
_diffrn_reflns_limit_h_max 18
_diffrn_reflns_limit_h_min -15
_diffrn_reflns_limit_k_max 7
_diffrn_reflns_limit_k_min -7
_diffrn_reflns_limit_l_max 25
_diffrn_reflns_limit_l_min -27
_diffrn_reflns_number 9095
_diffrn_reflns_theta_full 28.28
_diffrn_reflns_theta_max 28.28
_diffrn_reflns_theta_min 2.99
_diffrn_standards_decay_% negligible
_exptl_absorpt_coefficient_mu 0.072
_exptl_absorpt_correction_type none
_exptl_crystal_colour colourless
_exptl_crystal_density_diffrn 1.174
_exptl_crystal_density_method 'not measured'
_exptl_crystal_description block
_exptl_crystal_F_000 608
_exptl_crystal_size_max 0.72
_exptl_crystal_size_mid 0.50
_exptl_crystal_size_min 0.36
_refine_diff_density_max 0.227
_refine_diff_density_min -0.327
_refine_ls_extinction_coef 0.044(4)
_refine_ls_extinction_expression Fc^*^=kFc[1+0.001xFc^2^\l^3^/sin(2\q)]^-1/4^
_refine_ls_extinction_method SHELXL
_refine_ls_goodness_of_fit_ref 0.810
_refine_ls_hydrogen_treatment constr
_refine_ls_matrix_type full
_refine_ls_number_parameters 191
_refine_ls_number_reflns 3833
_refine_ls_number_restraints 0
_refine_ls_restrained_S_all 0.810
_refine_ls_R_factor_all 0.0816
_refine_ls_R_factor_gt 0.0581
_refine_ls_shift/su_max 0.000
_refine_ls_shift/su_mean 0.000
_refine_ls_structure_factor_coef Fsqd
_refine_ls_weighting_details 'calc w = 1/[\s^2^(Fo^2^)] where P = (Fo^2^+2Fc^2^)/3'
_refine_ls_weighting_scheme calc
_refine_ls_wR_factor_gt 0.1273
_refine_ls_wR_factor_ref 0.1363
_reflns_number_gt 2344
_reflns_number_total 3833
_reflns_threshold_expression I>2\s(I)
_cod_data_source_file cv6145.cif
_cod_data_source_block I
_cod_depositor_comments
;
The following automatic conversions were performed:
'_symmetry_cell_setting' value 'Monoclinic' changed to 'monoclinic'
according to '/home/saulius/struct/CIF-dictionaries/cif_core.dic'
dictionary named 'cif_core.dic' version 2.4.1 from 2010-06-29.

Automatic conversion script
Id: cif_fix_enum 1527 2010-12-29 10:47:43Z saulius 

The following automatic conversions were performed:

'_symmetry_cell_setting' value 'Monoclinic' changed to 'monoclinic'
according to /home/saulius/struct/CIF-dictionaries/cif_core.dic
dictionary named 'cif_core.dic' version 2.4.1 from 2010-06-29.

Automatic conversion script
Id: cif_fix_values 1715 2011-07-08 13:25:40Z adriana 
;
_cod_original_sg_symbol_H-M 'P 21/n'
_cod_database_code 2201457
_cod_database_fobs_code 2201457

loop_
_symmetry_equiv_pos_as_xyz
'x, y, z'
'-x+1/2, y+1/2, -z+1/2'
'-x, -y, -z'
'x-1/2, -y-1/2, z-1/2'

loop_
_atom_site_label
_atom_site_fract_x
_atom_site_fract_y
_atom_site_fract_z
_atom_site_U_iso_or_equiv
_atom_site_adp_type
_atom_site_calc_flag
_atom_site_refinement_flags
_atom_site_occupancy
_atom_site_disorder_assembly
_atom_site_disorder_group
_atom_site_type_symbol
O2 0.84897(8) 0.62204(19) 0.21889(5) 0.0361(3) Uani d . 1 . . O
H2A 0.8125 0.6262 0.1859 0.054 Uiso calc R 1 . . H
N1 0.85600(8) 0.9562(2) 0.12095(5) 0.0231(3) Uani d . 1 . . N
C1 0.89873(11) 1.0492(3) 0.06236(7) 0.0314(4) Uani d . 1 . . C
H1A 0.9613 0.9728 0.0570 0.038 Uiso calc R 1 . . H
H1B 0.9104 1.2179 0.0675 0.038 Uiso calc R 1 . . H
C2 0.83133(12) 1.0068(3) 0.00242(7) 0.0366(4) Uani d . 1 . . C
H2B 0.8614 1.0693 -0.0353 0.044 Uiso calc R 1 . . H
H2C 0.8218 0.8379 -0.0038 0.044 Uiso calc R 1 . . H
C4 0.69019(12) 1.0392(4) 0.07091(7) 0.0385(4) Uani d . 1 . . C
H4A 0.6746 0.8721 0.0668 0.046 Uiso calc R 1 . . H
H4B 0.6299 1.1242 0.0775 0.046 Uiso calc R 1 . . H
C5 0.73277(12) 1.1255(3) 0.00909(8) 0.0389(4) Uani d . 1 . . C
H5A 0.6887 1.0867 -0.0279 0.047 Uiso calc R 1 . . H
H5B 0.7409 1.2962 0.0106 0.047 Uiso calc R 1 . . H
C6 0.76167(11) 1.0763(3) 0.12906(7) 0.0339(4) Uani d . 1 . . C
H6C 0.7731 1.2446 0.1352 0.041 Uiso calc R 1 . . H
H6D 0.7330 1.0158 0.1676 0.041 Uiso calc R 1 . . H
C7 0.92417(10) 0.9814(3) 0.17938(6) 0.0207(3) Uani d . 1 . . C
H7A 0.9321 1.1502 0.1894 0.025 Uiso calc R 1 . . H
C8 1.02439(10) 0.8759(2) 0.16939(7) 0.0210(3) Uani d . 1 . . C
C9 1.03625(12) 0.6620(3) 0.13777(7) 0.0300(4) Uani d . 1 . . C
H9A 0.9815 0.5830 0.1197 0.036 Uiso calc R 1 . . H
C10 1.12856(14) 0.5643(3) 0.13267(8) 0.0396(4) Uani d . 1 . . C
H10A 1.1353 0.4204 0.1115 0.048 Uiso calc R 1 . . H
C11 1.21075(13) 0.6807(4) 0.15911(8) 0.0434(5) Uani d . 1 . . C
H11A 1.2727 0.6154 0.1556 0.052 Uiso calc R 1 . . H
C12 1.20065(12) 0.8918(3) 0.19044(8) 0.0389(4) Uani d . 1 . . C
H12A 1.2557 0.9697 0.2085 0.047 Uiso calc R 1 . . H
C13 1.10811(11) 0.9896(3) 0.19525(7) 0.0264(4) Uani d . 1 . . C
H13A 1.1020 1.1342 0.2162 0.032 Uiso calc R 1 . . H
C14 0.87706(11) 0.8576(3) 0.23715(7) 0.0248(3) Uani d . 1 . . C
H14A 0.8178 0.9455 0.2467 0.030 Uiso calc R 1 . . H
C15 0.94437(10) 0.8513(3) 0.29803(7) 0.0227(3) Uani d . 1 . . C
C16 1.00775(12) 0.6646(3) 0.31171(7) 0.0311(4) Uani d . 1 . . C
H16A 1.0090 0.5369 0.2834 0.037 Uiso calc R 1 . . H
C17 1.06956(12) 0.6666(3) 0.36747(8) 0.0367(4) Uani d . 1 . . C
H17A 1.1121 0.5403 0.3761 0.044 Uiso calc R 1 . . H
C18 1.06850(12) 0.8532(3) 0.40996(8) 0.0369(4) Uani d . 1 . . C
H18A 1.1100 0.8532 0.4473 0.044 Uiso calc R 1 . . H
C19 1.00555(12) 1.0408(3) 0.39707(8) 0.0367(4) Uani d . 1 . . C
H19A 1.0045 1.1679 0.4256 0.044 Uiso calc R 1 . . H
C20 0.94356(11) 1.0388(3) 0.34096(7) 0.0303(4) Uani d . 1 . . C
H20A 0.9011 1.1652 0.3323 0.036 Uiso calc R 1 . . H

loop_
_atom_site_aniso_label
_atom_site_aniso_U_11
_atom_site_aniso_U_22
_atom_site_aniso_U_33
_atom_site_aniso_U_12
_atom_site_aniso_U_13
_atom_site_aniso_U_23
O2 0.0388(7) 0.0433(7) 0.0266(6) -0.0190(5) 0.0054(5) -0.0016(5)
N1 0.0191(6) 0.0348(7) 0.0156(6) -0.0024(5) 0.0036(5) -0.0026(5)
C1 0.0252(8) 0.0450(10) 0.0242(8) -0.0050(7) 0.0041(6) 0.0078(7)
C2 0.0340(9) 0.0593(12) 0.0168(8) -0.0035(8) 0.0038(6) 0.0034(7)
C4 0.0222(8) 0.0684(13) 0.0246(8) 0.0014(8) -0.0001(7) -0.0067(8)
C5 0.0333(10) 0.0574(12) 0.0251(8) -0.0033(8) -0.0069(7) 0.0023(8)
C6 0.0237(8) 0.0551(11) 0.0228(8) 0.0072(7) -0.0002(6) -0.0087(7)
C7 0.0209(7) 0.0232(8) 0.0180(7) -0.0018(5) 0.0021(5) -0.0022(6)
C8 0.0230(7) 0.0233(8) 0.0175(7) -0.0004(6) 0.0060(6) 0.0040(6)
C9 0.0369(9) 0.0254(9) 0.0289(8) -0.0028(6) 0.0124(7) -0.0009(7)
C10 0.0542(12) 0.0314(10) 0.0355(9) 0.0132(8) 0.0217(8) 0.0052(8)
C11 0.0334(10) 0.0648(13) 0.0333(9) 0.0214(8) 0.0129(8) 0.0143(9)
C12 0.0227(9) 0.0656(13) 0.0284(9) 0.0013(8) 0.0017(7) 0.0053(8)
C13 0.0238(8) 0.0330(9) 0.0227(7) -0.0025(6) 0.0043(6) 0.0010(6)
C14 0.0221(7) 0.0321(9) 0.0207(7) -0.0026(6) 0.0059(6) -0.0020(6)
C15 0.0207(7) 0.0302(8) 0.0181(7) -0.0018(6) 0.0081(6) 0.0025(6)
C16 0.0383(9) 0.0326(9) 0.0233(8) 0.0049(7) 0.0093(7) 0.0029(7)
C17 0.0335(9) 0.0468(11) 0.0302(9) 0.0098(7) 0.0059(7) 0.0116(8)
C18 0.0296(9) 0.0535(12) 0.0270(8) -0.0048(8) -0.0036(7) 0.0083(8)
C19 0.0408(10) 0.0394(10) 0.0292(9) -0.0048(7) -0.0028(7) -0.0059(7)
C20 0.0320(9) 0.0313(9) 0.0277(8) 0.0034(6) 0.0028(7) -0.0013(7)

loop_
_atom_type_symbol
_atom_type_description
_atom_type_scat_dispersion_real
_atom_type_scat_dispersion_imag
_atom_type_scat_source
C C 0.0033 0.0016 'International Tables Vol C Tables 4.2.6.8 and 6.1.1.4'
H H 0.0000 0.0000 'International Tables Vol C Tables 4.2.6.8 and 6.1.1.4'
O O 0.0106 0.0060 'International Tables Vol C Tables 4.2.6.8 and 6.1.1.4'
N N 0.0061 0.0033 'International Tables Vol C Tables 4.2.6.8 and 6.1.1.4'

loop_
_geom_angle_atom_site_label_1
_geom_angle_atom_site_label_2
_geom_angle_atom_site_label_3
_geom_angle
_geom_angle_publ_flag
C14 O2 H2A 109.5 ?
C1 N1 C6 108.77(12) yes
C1 N1 C7 111.98(11) yes
C6 N1 C7 111.87(11) yes
N1 C1 C2 111.37(12) ?
N1 C1 H1A 109.4 ?
C2 C1 H1A 109.4 ?
N1 C1 H1B 109.4 ?
C2 C1 H1B 109.4 ?
H1A C1 H1B 108.0 ?
C5 C2 C1 110.73(14) ?
C5 C2 H2B 109.5 ?
C1 C2 H2B 109.5 ?
C5 C2 H2C 109.5 ?
C1 C2 H2C 109.5 ?
H2B C2 H2C 108.1 ?
C5 C4 C6 111.25(13) ?
C5 C4 H4A 109.4 ?
C6 C4 H4A 109.4 ?
C5 C4 H4B 109.4 ?
C6 C4 H4B 109.4 ?
H4A C4 H4B 108.0 ?
C2 C5 C4 108.80(14) ?
C2 C5 H5A 109.9 ?
C4 C5 H5A 109.9 ?
C2 C5 H5B 109.9 ?
C4 C5 H5B 109.9 ?
H5A C5 H5B 108.3 ?
N1 C6 C4 111.82(13) yes
N1 C6 H6C 109.3 ?
C4 C6 H6C 109.3 ?
N1 C6 H6D 109.3 ?
C4 C6 H6D 109.3 ?
H6C C6 H6D 107.9 ?
N1 C7 C8 112.18(11) yes
N1 C7 C14 108.24(11) yes
C8 C7 C14 110.26(11) yes
N1 C7 H7A 108.7 ?
C8 C7 H7A 108.7 ?
C14 C7 H7A 108.7 ?
C9 C8 C13 117.81(14) yes
C9 C8 C7 122.51(13) yes
C13 C8 C7 119.61(13) ?
C10 C9 C8 120.99(15) ?
C10 C9 H9A 119.5 ?
C8 C9 H9A 119.5 ?
C11 C10 C9 120.06(16) ?
C11 C10 H10A 120.0 ?
C9 C10 H10A 120.0 ?
C12 C11 C10 119.87(15) ?
C12 C11 H11A 120.1 ?
C10 C11 H11A 120.1 ?
C11 C12 C13 119.93(16) ?
C11 C12 H12A 120.0 ?
C13 C12 H12A 120.0 ?
C12 C13 C8 121.34(15) ?
C12 C13 H13A 119.3 ?
C8 C13 H13A 119.3 ?
O2 C14 C15 109.76(12) yes
O2 C14 C7 109.39(11) yes
C15 C14 C7 112.96(11) ?
O2 C14 H14A 108.2 ?
C15 C14 H14A 108.2 ?
C7 C14 H14A 108.2 ?
C20 C15 C16 118.80(13) ?
C20 C15 C14 119.23(13) ?
C16 C15 C14 121.97(13) ?
C15 C16 C17 120.40(15) ?
C15 C16 H16A 119.8 ?
C17 C16 H16A 119.8 ?
C18 C17 C16 120.58(15) ?
C18 C17 H17A 119.7 ?
C16 C17 H17A 119.7 ?
C17 C18 C19 119.73(15) ?
C17 C18 H18A 120.1 ?
C19 C18 H18A 120.1 ?
C18 C19 C20 119.64(16) ?
C18 C19 H19A 120.2 ?
C20 C19 H19A 120.2 ?
C15 C20 C19 120.84(14) ?
C15 C20 H20A 119.6 ?
C19 C20 H20A 119.6 ?

loop_
_geom_bond_atom_site_label_1
_geom_bond_atom_site_label_2
_geom_bond_site_symmetry_2
_geom_bond_distance
_geom_bond_publ_flag
O2 C14 . 1.4286(17) yes
O2 H2A . 0.8200 ?
N1 C1 . 1.4730(18) yes
N1 C6 . 1.4749(19) yes
N1 C7 . 1.4872(17) yes
C1 C2 . 1.518(2) ?
C1 H1A . 0.9700 ?
C1 H1B . 0.9700 ?
C2 C5 . 1.518(2) ?
C2 H2B . 0.9700 ?
C2 H2C . 0.9700 ?
C4 C5 . 1.516(2) ?
C4 C6 . 1.517(2) ?
C4 H4A . 0.9700 ?
C4 H4B . 0.9700 ?
C5 H5A . 0.9700 ?
C5 H5B . 0.9700 ?
C6 H6C . 0.9700 ?
C6 H6D . 0.9700 ?
C7 C8 . 1.5187(19) ?
C7 C14 . 1.5563(19) yes
C7 H7A . 0.9800 ?
C8 C9 . 1.387(2) ?
C8 C13 . 1.390(2) ?
C9 C10 . 1.386(2) ?
C9 H9A . 0.9300 ?
C10 C11 . 1.385(3) ?
C10 H10A . 0.9300 ?
C11 C12 . 1.367(2) ?
C11 H11A . 0.9300 ?
C12 C13 . 1.389(2) ?
C12 H12A . 0.9300 ?
C13 H13A . 0.9300 ?
C14 C15 . 1.5139(19) ?
C14 H14A . 0.9800 ?
C15 C20 . 1.382(2) ?
C15 C16 . 1.383(2) ?
C16 C17 . 1.388(2) ?
C16 H16A . 0.9300 ?
C17 C18 . 1.372(2) ?
C17 H17A . 0.9300 ?
C18 C19 . 1.380(2) ?
C18 H18A . 0.9300 ?
C19 C20 . 1.395(2) ?
C19 H19A . 0.9300 ?
C20 H20A . 0.9300 ?

loop_
_geom_hbond_atom_site_label_D
_geom_hbond_atom_site_label_H
_geom_hbond_atom_site_label_A
_geom_hbond_site_symmetry_A
_geom_hbond_distance_DH
_geom_hbond_distance_HA
_geom_hbond_distance_DA
_geom_hbond_angle_DHA
_geom_hbond_publ_flag
O2 H2A N1 1_555 0.8201 2.3938 2.774(2) 109.25 yes

loop_
_geom_torsion_atom_site_label_1
_geom_torsion_atom_site_label_2
_geom_torsion_atom_site_label_3
_geom_torsion_atom_site_label_4
_geom_torsion
C6 N1 C1 C2 -59.83(17)
C7 N1 C1 C2 176.02(13)
N1 C1 C2 C5 59.36(19)
C1 C2 C5 C4 -55.07(18)
C6 C4 C5 C2 54.21(19)
C1 N1 C6 C4 58.89(17)
C7 N1 C6 C4 -176.89(13)
C5 C4 C6 N1 -57.5(2)
C1 N1 C7 C8 -52.85(16)
C6 N1 C7 C8 -175.26(12)
C1 N1 C7 C14 -174.72(12)
C6 N1 C7 C14 62.87(15)
N1 C7 C8 C9 -41.60(18)
C14 C7 C8 C9 79.10(16)
N1 C7 C8 C13 141.55(13)
C14 C7 C8 C13 -97.74(15)
C13 C8 C9 C10 0.6(2)
C7 C8 C9 C10 -176.35(14)
C8 C9 C10 C11 -0.3(2)
C9 C10 C11 C12 0.2(3)
C10 C11 C12 C13 -0.5(3)
C11 C12 C13 C8 0.8(2)
C9 C8 C13 C12 -0.8(2)
C7 C8 C13 C12 176.19(13)
N1 C7 C14 O2 51.90(15)
C8 C7 C14 O2 -71.15(14)
N1 C7 C14 C15 174.47(12)
C8 C7 C14 C15 51.43(16)
O2 C14 C15 C20 -149.17(13)
C7 C14 C15 C20 88.47(16)
O2 C14 C15 C16 31.64(19)
C7 C14 C15 C16 -90.73(17)
C20 C15 C16 C17 -0.2(2)
C14 C15 C16 C17 178.95(14)
C15 C16 C17 C18 0.2(2)
C16 C17 C18 C19 -0.1(3)
C17 C18 C19 C20 0.0(3)
C16 C15 C20 C19 0.2(2)
C14 C15 C20 C19 -179.06(14)
C18 C19 C20 C15 0.0(2)

loop_
_cod_related_entry_id
_cod_related_entry_database
_cod_related_entry_code
1 ChemSpider 363930
